data_7718666
loop_
_publ_author_name
'Kumar, Rakesh'
'Singh, Baghendra'
'Draksharapu, Apparao'

_publ_section_title
;
 Molecular Ru(II) complexes with universal pH hydrogen evolution
 performance.
;
_journal_issue 23
_journal_name_full 'Dalton transactions (Cambridge, England : 2003)'
_journal_page_first 9346
_journal_page_last 9351
_journal_paper_doi 10.1039/d5dt00880h
_journal_volume 54
_journal_year 2025
_chemical_formula_moiety 'C32 H37 N9 Ru, 2(F6 P), 2(C2 H3 N)'
_chemical_formula_sum 'C36 H43 F12 N11 P2 Ru'
_chemical_formula_weight 1020.82
_space_group_crystal_system monoclinic
_space_group_IT_number 14
_space_group_name_Hall '-P 2yn'
_space_group_name_H-M_alt 'P 1 21/n 1'
_atom_sites_solution_hydrogens geom
_atom_sites_solution_primary dual
_audit_creation_date 2025-05-08
_audit_creation_method
;
Olex2 1.5
(compiled 2025.03.04 svn.red2d20d0 for OlexSys, GUI svn.r7188)
;
_audit_update_record
;
2025-05-08 deposited with the CCDC.	2025-05-09 downloaded from the CCDC.
;
_cell_angle_alpha 90
_cell_angle_beta 106.336(2)
_cell_angle_gamma 90
_cell_formula_units_Z 4
_cell_length_a 15.2846(12)
_cell_length_b 12.4220(10)
_cell_length_c 23.5315(19)
_cell_measurement_reflns_used 9960
_cell_measurement_temperature 100(2)
_cell_measurement_theta_max 28.29
_cell_measurement_theta_min 2.44
_cell_volume 4287.4(6)
_computing_cell_refinement 'SAINT V8.38A (Bruker, 2018)'
_computing_data_reduction 'SAINT V8.38A (Bruker, 2018)'
_computing_molecular_graphics 'Olex2 1.5 (Dolomanov et al., 2009)'
_computing_publication_material 'Olex2 1.5 (Dolomanov et al., 2009)'
_computing_structure_refinement 'SHELXL 2018/3 (Sheldrick, 2015)'
_computing_structure_solution 'SHELXT 2014/5 (Sheldrick, 2014)'
_diffrn_ambient_temperature 100
_diffrn_measured_fraction_theta_full 0.999
_diffrn_measured_fraction_theta_max 0.999
_diffrn_measurement_device_type 'Bruker APEX-II CCD'
_diffrn_measurement_method '\f and \w scans'
_diffrn_radiation_type MoK\a
_diffrn_radiation_wavelength 0.71073
_diffrn_reflns_av_R_equivalents 0.0666
_diffrn_reflns_av_unetI/netI 0.0452
_diffrn_reflns_Laue_measured_fraction_full 0.999
_diffrn_reflns_Laue_measured_fraction_max 0.999
_diffrn_reflns_limit_h_max 20
_diffrn_reflns_limit_h_min -20
_diffrn_reflns_limit_k_max 16
_diffrn_reflns_limit_k_min -16
_diffrn_reflns_limit_l_max 31
_diffrn_reflns_limit_l_min -31
_diffrn_reflns_number 65113
_diffrn_reflns_point_group_measured_fraction_full 0.999
_diffrn_reflns_point_group_measured_fraction_max 0.999
_diffrn_reflns_theta_full 25.242
_diffrn_reflns_theta_max 28.297
_diffrn_reflns_theta_min 2.148
_diffrn_source_current 1.0
_diffrn_source_power 0.05
_diffrn_source_voltage 50.0
_diffrn_standards_number 0
_exptl_absorpt_coefficient_mu 0.535
_exptl_absorpt_correction_T_max 0.7457
_exptl_absorpt_correction_T_min 0.6804
_exptl_absorpt_correction_type multi-scan
_exptl_absorpt_process_details
;
SADABS-2016/2 (Bruker,2016/2) was used for absorption correction.
wR2(int) was 0.1437 before and 0.0664 after correction.
The Ratio of minimum to maximum transmission is 0.9124.
The \l/2 correction factor is Not present.
;
_exptl_crystal_colour red
_exptl_crystal_colour_primary red
_exptl_crystal_density_diffrn 1.581
_exptl_crystal_description needle
_exptl_crystal_F_000 2072
_exptl_crystal_size_max 0.18
_exptl_crystal_size_mid 0.18
_exptl_crystal_size_min 0.17
_refine_diff_density_max 0.497
_refine_diff_density_min -0.460
_refine_diff_density_rms 0.092
_refine_ls_extinction_method none
_refine_ls_goodness_of_fit_ref 1.056
_refine_ls_hydrogen_treatment constr
_refine_ls_matrix_type full
_refine_ls_number_parameters 629
_refine_ls_number_reflns 10654
_refine_ls_number_restraints 0
_refine_ls_restrained_S_all 1.056
_refine_ls_R_factor_all 0.0662
_refine_ls_R_factor_gt 0.0451
_refine_ls_shift/su_max 0.002
_refine_ls_shift/su_mean 0.000
_refine_ls_structure_factor_coef Fsqd
_refine_ls_weighting_details 'w=1/[\s^2^(Fo^2^)+(0.0243P)^2^+10.2021P] where P=(Fo^2^+2Fc^2^)/3'
_refine_ls_weighting_scheme calc
_refine_ls_wR_factor_gt 0.0927
_refine_ls_wR_factor_ref 0.1050
_reflns_Friedel_coverage 0.000
_reflns_number_gt 8389
_reflns_number_total 10654
_reflns_threshold_expression 'I > 2\s(I)'
_cod_data_source_file d5dt00880h2.cif
_cod_data_source_block 19janf_0m
_cod_depositor_comments 'Adding full bibliography for 7718665--7718666.cif.'
_cod_database_code 7718666
_shelx_shelxl_version_number 2018/3
_shelx_space_group_comment
;
The symmetry employed for this shelxl refinement is uniquely defined
by the following loop, which should always be used as a source of
symmetry information in preference to the above space-group names.
They are only intended as comments.
;
_shelx_estimated_absorpt_t_max 0.915
_shelx_estimated_absorpt_t_min 0.910
_olex2_refinement_description
;
1. Fixed Uiso
 At 1.2 times of:
  All C(H) groups, All C(H,H) groups
 At 1.5 times of:
  All C(H,H,H) groups
2. Others
 Fixed Sof: P2A(0.77) F10B(0.23) F11A(0.77) F9A(0.77) F8A(0.77) F7A(0.77)
 F8B(0.23) F12A(0.77) F9B(0.23) F11B(0.23) F7B(0.23) F12B(0.23) F10A(0.77)
 P2B(0.23)
3.a Secondary CH2 refined with riding coordinates:
 C2(H2A,H2B), C4(H4A,H4B), C22(H22A,H22B), C1(H1A,H1B), C13(H13A,H13B)
3.b Aromatic/amide H refined with riding coordinates:
 C29(H29), C20(H20), C17(H17), C28(H28), C9(H9), C26(H26), C19(H19), C11(H11),
 C18(H18), C10(H10), C8(H8), C27(H27)
3.c Idealised Me refined as rotating group:
 C3(H3A,H3B,H3C), C6(H6A,H6B,H6C), C15(H15A,H15B,H15C), C24(H24A,H24B,H24C),
 C32(H32A,H32B,H32C), C34(H34A,H34B,H34C), C36(H36A,H36B,H36C)
;
_olex2_submission_special_instructions 'No special instructions were received'

loop_
_space_group_symop_operation_xyz
'x, y, z'
'-x+1/2, y+1/2, -z+1/2'
'-x, -y, -z'
'x-1/2, -y-1/2, z-1/2'

loop_
_atom_site_label
_atom_site_type_symbol
_atom_site_fract_x
_atom_site_fract_y
_atom_site_fract_z
_atom_site_U_iso_or_equiv
_atom_site_adp_type
_atom_site_occupancy
_atom_site_site_symmetry_order
_atom_site_calc_flag
_atom_site_refinement_flags_posn
_atom_site_refinement_flags_adp
_atom_site_refinement_flags_occupancy
_atom_site_disorder_assembly
_atom_site_disorder_group
Ru1 Ru 0.30117(2) 0.31670(2) 0.59015(2) 0.01638(6) Uani 1 1 d . . . . .
P1 P 0.69369(7) 0.46523(8) 0.65243(4) 0.0367(2) Uani 1 1 d . . . . .
P2A P 0.6414(4) 0.1500(4) 0.4559(2) 0.0432(6) Uani 0.77 1 d . . P A 1
N3 N 0.42112(16) 0.27244(18) 0.65201(10) 0.0183(5) Uani 1 1 d . . . . .
F6 F 0.75793(14) 0.53228(18) 0.62181(9) 0.0445(5) Uani 1 1 d . . . . .
F2 F 0.61496(15) 0.55289(18) 0.62751(10) 0.0456(5) Uani 1 1 d . . . . .
F3 F 0.73038(16) 0.5343(2) 0.71160(10) 0.0605(7) Uani 1 1 d . . . . .
N4 N 0.25759(16) 0.41613(18) 0.64660(10) 0.0193(5) Uani 1 1 d . . . . .
F5 F 0.65505(16) 0.39779(18) 0.59256(10) 0.0494(6) Uani 1 1 d . . . . .
N6 N 0.25032(16) 0.17391(18) 0.60710(10) 0.0194(5) Uani 1 1 d . . . . .
N5 N 0.19072(16) 0.36945(19) 0.52377(10) 0.0201(5) Uani 1 1 d . . . . .
F1 F 0.62713(18) 0.4016(2) 0.68133(11) 0.0618(7) Uani 1 1 d . . . . .
N2 N 0.37341(17) 0.25106(19) 0.53193(11) 0.0218(5) Uani 1 1 d . . . . .
N1 N 0.35395(16) 0.46584(18) 0.57289(11) 0.0207(5) Uani 1 1 d . . . . .
N8 N 0.27195(18) 0.5746(2) 0.69246(12) 0.0274(6) Uani 1 1 d . . . . .
N7 N 0.55058(16) 0.1792(2) 0.67304(11) 0.0236(5) Uani 1 1 d . . . . .
C5 C 0.47639(19) 0.2138(2) 0.63028(13) 0.0206(6) Uani 1 1 d . . . . .
N9 N 0.12291(18) 0.5016(2) 0.46335(12) 0.0272(6) Uani 1 1 d . . . . .
C16 C 0.2001(2) 0.5225(3) 0.70551(14) 0.0285(7) Uani 1 1 d . . . . .
F4 F 0.77188(19) 0.3795(2) 0.67576(13) 0.0773(9) Uani 1 1 d . . . . .
C12 C 0.46179(19) 0.2786(2) 0.71296(12) 0.0193(5) Uani 1 1 d . . . . .
C21 C 0.1909(2) 0.4228(2) 0.67605(13) 0.0227(6) Uani 1 1 d . . . . .
C2 C 0.4066(2) 0.3488(2) 0.50621(14) 0.0287(7) Uani 1 1 d . . . . .
H2A H 0.357669 0.375022 0.471818 0.034 Uiso 1 1 calc R U . . .
H2B H 0.459555 0.328693 0.492067 0.034 Uiso 1 1 calc R U . . .
C25 C 0.0588(2) 0.4203(2) 0.45707(13) 0.0262(6) Uani 1 1 d . . . . .
C29 C 0.0547(2) 0.2435(3) 0.50026(14) 0.0276(7) Uani 1 1 d . . . . .
H29 H 0.083165 0.186531 0.525755 0.033 Uiso 1 1 calc R U . . .
C14 C 0.3037(2) 0.5086(2) 0.65696(13) 0.0233(6) Uani 1 1 d . . . . .
C23 C 0.1997(2) 0.4670(2) 0.50381(13) 0.0238(6) Uani 1 1 d . . . . .
C31 C 0.2269(2) 0.0914(2) 0.61822(14) 0.0243(6) Uani 1 1 d . . . . .
C20 C 0.1212(2) 0.3519(3) 0.67721(14) 0.0260(6) Uani 1 1 d . . . . .
H20 H 0.113814 0.285267 0.656592 0.031 Uiso 1 1 calc R U . . .
C7 C 0.5430(2) 0.2198(2) 0.72653(14) 0.0232(6) Uani 1 1 d . . . . .
C30 C 0.1015(2) 0.3368(2) 0.49510(13) 0.0241(6) Uani 1 1 d . . . . .
C17 C 0.1407(3) 0.5535(3) 0.73801(15) 0.0373(8) Uani 1 1 d . . . . .
H17 H 0.146660 0.620888 0.757819 0.045 Uiso 1 1 calc R U . . .
C28 C -0.0357(2) 0.2368(3) 0.46650(15) 0.0357(8) Uani 1 1 d . . . . .
H28 H -0.069965 0.174154 0.469132 0.043 Uiso 1 1 calc R U . . .
C4 C 0.4525(2) 0.1850(3) 0.56644(13) 0.0255(6) Uani 1 1 d . . . . .
H4A H 0.436752 0.107600 0.561494 0.031 Uiso 1 1 calc R U . . .
H4B H 0.505730 0.197790 0.551161 0.031 Uiso 1 1 calc R U . . .
C22 C 0.2850(2) 0.5295(2) 0.52651(14) 0.0262(6) Uani 1 1 d . . . . .
H22A H 0.271531 0.597902 0.543918 0.031 Uiso 1 1 calc R U . . .
H22B H 0.310604 0.547054 0.493386 0.031 Uiso 1 1 calc R U . . .
C9 C 0.5708(2) 0.2588(3) 0.82790(15) 0.0353(8) Uani 1 1 d . . . . .
H9 H 0.606882 0.252587 0.867856 0.042 Uiso 1 1 calc R U . . .
C26 C -0.0311(2) 0.4129(3) 0.42299(14) 0.0344(8) Uani 1 1 d . . . . .
H26 H -0.059322 0.469108 0.396883 0.041 Uiso 1 1 calc R U . . .
C19 C 0.0626(2) 0.3833(3) 0.71016(15) 0.0345(8) Uani 1 1 d . . . . .
H19 H 0.014383 0.336679 0.712366 0.041 Uiso 1 1 calc R U . . .
C11 C 0.4349(2) 0.3300(2) 0.75788(13) 0.0248(6) Uani 1 1 d . . . . .
H11 H 0.380179 0.370864 0.749404 0.030 Uiso 1 1 calc R U . . .
C1 C 0.4339(2) 0.4375(2) 0.55151(14) 0.0267(7) Uani 1 1 d . . . . .
H1A H 0.485044 0.413269 0.585119 0.032 Uiso 1 1 calc R U . . .
H1B H 0.454142 0.501449 0.533479 0.032 Uiso 1 1 calc R U . . .
C18 C 0.0731(3) 0.4817(3) 0.73993(16) 0.0411(9) Uani 1 1 d . . . . .
H18 H 0.032189 0.499660 0.762287 0.049 Uiso 1 1 calc R U . . .
C10 C 0.4901(2) 0.3196(3) 0.81510(14) 0.0317(7) Uani 1 1 d . . . . .
H10 H 0.473267 0.354196 0.846457 0.038 Uiso 1 1 calc R U . . .
C13 C 0.3796(2) 0.5265(2) 0.63006(14) 0.0250(6) Uani 1 1 d . . . . .
H13A H 0.437716 0.499041 0.656412 0.030 Uiso 1 1 calc R U . . .
H13B H 0.386598 0.604159 0.622920 0.030 Uiso 1 1 calc R U . . .
C8 C 0.5991(2) 0.2080(3) 0.78411(15) 0.0323(7) Uani 1 1 d . . . . .
H8 H 0.653776 0.167162 0.792720 0.039 Uiso 1 1 calc R U . . .
C27 C -0.0776(2) 0.3208(3) 0.42856(15) 0.0360(8) Uani 1 1 d . . . . .
H27 H -0.139636 0.313629 0.406214 0.043 Uiso 1 1 calc R U . . .
C3 C 0.3193(2) 0.1844(3) 0.48209(13) 0.0279(6) Uani 1 1 d . . . . .
H3A H 0.295142 0.121468 0.497753 0.042 Uiso 1 1 calc R U . . .
H3B H 0.358340 0.160601 0.457854 0.042 Uiso 1 1 calc R U . . .
H3C H 0.268647 0.227180 0.457724 0.042 Uiso 1 1 calc R U . . .
C6 C 0.6287(2) 0.1229(3) 0.66338(17) 0.0394(9) Uani 1 1 d . . . . .
H6A H 0.609613 0.083026 0.625970 0.059 Uiso 1 1 calc R U . . .
H6B H 0.653157 0.072500 0.696035 0.059 Uiso 1 1 calc R U . . .
H6C H 0.675850 0.175174 0.661615 0.059 Uiso 1 1 calc R U . . .
C15 C 0.3076(3) 0.6805(3) 0.71490(16) 0.0412(9) Uani 1 1 d . . . . .
H15A H 0.256936 0.727896 0.716200 0.062 Uiso 1 1 calc R U . . .
H15B H 0.340579 0.711741 0.688654 0.062 Uiso 1 1 calc R U . . .
H15C H 0.349188 0.672866 0.754842 0.062 Uiso 1 1 calc R U . . .
C24 C 0.1100(2) 0.6032(3) 0.43120(16) 0.0368(8) Uani 1 1 d . . . . .
H24A H 0.104437 0.589619 0.389311 0.055 Uiso 1 1 calc R U . . .
H24B H 0.162516 0.650209 0.447792 0.055 Uiso 1 1 calc R U . . .
H24C H 0.054433 0.638292 0.434888 0.055 Uiso 1 1 calc R U . . .
C32 C 0.1969(3) -0.0141(2) 0.63219(16) 0.0347(8) Uani 1 1 d . . . . .
H32A H 0.153048 -0.043942 0.596985 0.052 Uiso 1 1 calc R U . . .
H32B H 0.167833 -0.007104 0.664199 0.052 Uiso 1 1 calc R U . . .
H32C H 0.249589 -0.062291 0.644792 0.052 Uiso 1 1 calc R U . . .
N10 N 0.5353(3) 0.6694(5) 0.7331(2) 0.0886(16) Uani 1 1 d . . . . .
C33 C 0.5792(4) 0.7236(5) 0.7108(3) 0.0719(16) Uani 1 1 d . . . . .
N11 N 0.4923(3) 0.6116(4) 0.8795(3) 0.0886(16) Uani 1 1 d . . . . .
C34 C 0.6325(4) 0.7910(4) 0.6835(3) 0.0771(16) Uani 1 1 d . . . . .
H34A H 0.663290 0.746223 0.660706 0.116 Uiso 1 1 calc R U . . .
H34B H 0.678044 0.830196 0.714151 0.116 Uiso 1 1 calc R U . . .
H34C H 0.592310 0.842503 0.656928 0.116 Uiso 1 1 calc R U . . .
C35 C 0.5620(4) 0.5970(5) 0.8739(3) 0.0797(17) Uani 1 1 d . . . . .
C36 C 0.6527(4) 0.5782(7) 0.8669(4) 0.123(3) Uani 1 1 d . . . . .
H36A H 0.682193 0.647375 0.864391 0.184 Uiso 1 1 calc R U . . .
H36B H 0.647391 0.536884 0.830602 0.184 Uiso 1 1 calc R U . . .
H36C H 0.689457 0.537613 0.901036 0.184 Uiso 1 1 calc R U . . .
F10B F 0.7184(14) 0.2047(16) 0.4508(12) 0.093(9) Uani 0.23 1 d . . P B 2
F11A F 0.5643(5) 0.2399(6) 0.4379(4) 0.0749(19) Uani 0.77 1 d . . P A 1
F9A F 0.7264(4) 0.0643(3) 0.4736(2) 0.0718(12) Uani 0.77 1 d . . P A 1
F8A F 0.6000(3) 0.0807(4) 0.3991(2) 0.0781(12) Uani 0.77 1 d . . P A 1
F7A F 0.5915(5) 0.0827(3) 0.4935(3) 0.116(3) Uani 0.77 1 d . . P A 1
F8B F 0.5226(7) 0.1056(8) 0.4382(6) 0.055(3) Uani 0.23 1 d . . P B 2
F12A F 0.6994(5) 0.2174(5) 0.4205(2) 0.0506(13) Uani 0.77 1 d . . P A 1
F9B F 0.6618(12) 0.0411(9) 0.4388(12) 0.101(7) Uani 0.23 1 d . . P B 2
F11B F 0.5890(16) 0.2648(18) 0.4601(11) 0.058(5) Uani 0.23 1 d . . P B 2
F7B F 0.6433(12) 0.1354(18) 0.5120(7) 0.089(5) Uani 0.23 1 d . . P B 2
F12B F 0.5938(12) 0.1745(16) 0.3748(7) 0.103(5) Uani 0.23 1 d . . P B 2
F10A F 0.6907(4) 0.2177(3) 0.51395(18) 0.0932(16) Uani 0.77 1 d . . P A 1
P2B P 0.6219(17) 0.1567(17) 0.4409(9) 0.098(8) Uani 0.23 1 d . . P B 2

loop_
_atom_site_aniso_label
_atom_site_aniso_U_11
_atom_site_aniso_U_22
_atom_site_aniso_U_33
_atom_site_aniso_U_23
_atom_site_aniso_U_13
_atom_site_aniso_U_12
Ru1 0.01695(11) 0.01288(10) 0.01824(11) 0.00030(9) 0.00322(8) -0.00087(8)
P1 0.0363(5) 0.0416(5) 0.0302(5) 0.0027(4) 0.0059(4) -0.0140(4)
P2A 0.0736(13) 0.0139(10) 0.0577(13) -0.0039(9) 0.0440(11) -0.0041(9)
N3 0.0194(11) 0.0153(10) 0.0202(12) 0.0015(9) 0.0059(9) -0.0004(9)
F6 0.0396(12) 0.0564(14) 0.0393(12) 0.0024(10) 0.0140(10) -0.0154(10)
F2 0.0425(12) 0.0486(13) 0.0464(13) -0.0052(11) 0.0138(10) -0.0038(10)
F3 0.0554(14) 0.093(2) 0.0295(11) -0.0084(12) 0.0058(10) -0.0419(14)
N4 0.0204(12) 0.0160(11) 0.0198(12) 0.0009(9) 0.0028(9) 0.0020(9)
F5 0.0568(14) 0.0445(13) 0.0467(13) -0.0130(11) 0.0143(11) -0.0128(11)
N6 0.0212(11) 0.0172(11) 0.0193(11) -0.0018(9) 0.0047(9) -0.0001(9)
N5 0.0214(12) 0.0175(11) 0.0193(12) 0.0006(9) 0.0023(10) -0.0002(9)
F1 0.0698(17) 0.0704(17) 0.0478(14) 0.0043(13) 0.0208(13) -0.0395(14)
N2 0.0250(13) 0.0201(12) 0.0196(12) -0.0001(10) 0.0052(10) 0.0005(10)
N1 0.0227(12) 0.0148(11) 0.0232(12) 0.0043(9) 0.0044(10) -0.0022(9)
N8 0.0343(14) 0.0192(12) 0.0252(13) -0.0051(10) 0.0027(11) 0.0033(11)
N7 0.0206(12) 0.0233(12) 0.0275(13) 0.0030(11) 0.0075(10) 0.0049(10)
C5 0.0208(14) 0.0172(13) 0.0237(14) 0.0030(11) 0.0059(11) 0.0011(10)
N9 0.0303(14) 0.0231(13) 0.0252(13) 0.0049(11) 0.0029(11) 0.0053(11)
C16 0.0335(17) 0.0252(15) 0.0244(15) 0.0014(12) 0.0046(13) 0.0105(13)
F4 0.0662(18) 0.081(2) 0.077(2) 0.0394(17) 0.0076(15) 0.0141(15)
C12 0.0197(13) 0.0167(12) 0.0204(14) 0.0033(11) 0.0037(11) -0.0027(10)
C21 0.0254(15) 0.0228(14) 0.0190(14) 0.0032(11) 0.0046(12) 0.0093(12)
C2 0.0382(18) 0.0234(15) 0.0303(17) 0.0061(13) 0.0194(14) 0.0018(13)
C25 0.0276(15) 0.0270(15) 0.0205(15) -0.0016(12) 0.0012(12) 0.0045(12)
C29 0.0273(16) 0.0262(15) 0.0273(16) -0.0036(13) 0.0043(13) -0.0023(13)
C14 0.0276(15) 0.0161(13) 0.0223(14) -0.0017(11) 0.0008(12) 0.0021(11)
C23 0.0284(15) 0.0211(14) 0.0213(14) 0.0026(12) 0.0059(12) 0.0032(12)
C31 0.0267(15) 0.0195(14) 0.0258(15) -0.0023(12) 0.0060(12) -0.0018(12)
C20 0.0276(16) 0.0246(14) 0.0260(15) 0.0086(12) 0.0079(13) 0.0087(12)
C7 0.0220(14) 0.0209(13) 0.0270(15) 0.0060(12) 0.0071(12) 0.0015(11)
C30 0.0231(14) 0.0265(15) 0.0205(14) -0.0030(12) 0.0025(11) 0.0035(12)
C17 0.050(2) 0.0333(18) 0.0286(17) 0.0005(14) 0.0118(16) 0.0179(16)
C28 0.0282(17) 0.042(2) 0.0329(18) -0.0063(15) 0.0016(14) -0.0087(15)
C4 0.0284(15) 0.0253(14) 0.0231(14) -0.0017(13) 0.0075(12) 0.0047(13)
C22 0.0334(17) 0.0166(13) 0.0260(16) 0.0040(12) 0.0040(13) -0.0013(12)
C9 0.0377(19) 0.042(2) 0.0209(16) 0.0049(14) 0.0003(14) 0.0025(15)
C26 0.0322(17) 0.043(2) 0.0233(16) 0.0007(14) -0.0003(13) 0.0128(15)
C19 0.0333(18) 0.0380(18) 0.0373(19) 0.0138(15) 0.0182(15) 0.0134(15)
C11 0.0245(15) 0.0242(15) 0.0256(15) 0.0032(12) 0.0068(12) 0.0004(12)
C1 0.0262(15) 0.0232(15) 0.0343(17) 0.0046(13) 0.0142(13) -0.0033(12)
C18 0.049(2) 0.046(2) 0.0350(19) 0.0118(17) 0.0232(17) 0.0228(18)
C10 0.0362(17) 0.0350(17) 0.0238(15) 0.0022(14) 0.0085(13) 0.0050(15)
C13 0.0237(15) 0.0169(13) 0.0298(16) -0.0028(12) 0.0002(12) -0.0043(11)
C8 0.0261(16) 0.0342(18) 0.0325(17) 0.0093(14) 0.0016(13) 0.0073(13)
C27 0.0237(16) 0.049(2) 0.0290(17) -0.0027(16) -0.0032(13) 0.0038(15)
C3 0.0340(16) 0.0267(15) 0.0220(15) -0.0042(13) 0.0063(13) 0.0011(13)
C6 0.0318(18) 0.048(2) 0.039(2) 0.0010(17) 0.0120(15) 0.0188(16)
C15 0.060(2) 0.0225(16) 0.0367(19) -0.0115(15) 0.0057(17) -0.0015(16)
C24 0.041(2) 0.0289(17) 0.0374(19) 0.0130(15) 0.0053(16) 0.0100(15)
C32 0.045(2) 0.0186(15) 0.042(2) -0.0002(14) 0.0140(16) -0.0081(14)
N10 0.069(3) 0.115(4) 0.090(4) -0.045(3) 0.034(3) -0.003(3)
C33 0.057(3) 0.085(4) 0.075(4) -0.042(3) 0.021(3) -0.001(3)
N11 0.064(3) 0.072(3) 0.145(5) -0.026(3) 0.055(3) -0.006(2)
C34 0.085(4) 0.064(3) 0.078(4) -0.021(3) 0.015(3) -0.004(3)
C35 0.059(3) 0.070(3) 0.120(5) -0.021(3) 0.041(3) -0.003(3)
C36 0.047(3) 0.187(8) 0.142(7) 0.003(6) 0.040(4) 0.010(4)
F10B 0.050(10) 0.027(8) 0.23(3) -0.009(15) 0.078(17) -0.009(7)
F11A 0.066(4) 0.065(4) 0.106(6) -0.007(3) 0.046(4) 0.016(3)
F9A 0.108(3) 0.0335(19) 0.092(3) 0.0250(19) 0.057(3) 0.026(2)
F8A 0.079(3) 0.060(3) 0.100(3) -0.037(3) 0.035(3) -0.027(2)
F7A 0.196(7) 0.036(2) 0.187(7) -0.003(3) 0.169(6) -0.005(3)
F8B 0.049(6) 0.032(5) 0.088(9) -0.008(6) 0.025(6) -0.013(5)
F12A 0.066(3) 0.0231(18) 0.075(3) 0.0119(19) 0.039(2) 0.0049(17)
F9B 0.078(10) 0.021(6) 0.24(2) 0.022(10) 0.100(14) 0.010(7)
F11B 0.051(11) 0.040(9) 0.098(17) -0.012(9) 0.044(11) -0.004(7)
F7B 0.081(11) 0.112(15) 0.071(10) 0.026(11) 0.015(9) 0.028(10)
F12B 0.123(14) 0.131(15) 0.072(10) 0.013(10) 0.055(10) -0.013(11)
F10A 0.183(5) 0.038(2) 0.058(2) -0.0049(18) 0.032(3) 0.010(3)
P2B 0.169(19) 0.031(5) 0.137(17) 0.012(8) 0.117(14) 0.011(8)

loop_
_atom_type_symbol
_atom_type_description
_atom_type_scat_dispersion_real
_atom_type_scat_dispersion_imag
_atom_type_scat_source
C C 0.0033 0.0016 'International Tables Vol C Tables 4.2.6.8 and 6.1.1.4'
H H 0.0000 0.0000 'International Tables Vol C Tables 4.2.6.8 and 6.1.1.4'
F F 0.0171 0.0103 'International Tables Vol C Tables 4.2.6.8 and 6.1.1.4'
N N 0.0061 0.0033 'International Tables Vol C Tables 4.2.6.8 and 6.1.1.4'
P P 0.1023 0.0942 'International Tables Vol C Tables 4.2.6.8 and 6.1.1.4'
Ru Ru -1.2594 0.8363 'International Tables Vol C Tables 4.2.6.8 and 6.1.1.4'

loop_
_geom_angle_atom_site_label_1
_geom_angle_atom_site_label_2
_geom_angle_atom_site_label_3
_geom_angle
_geom_angle_site_symmetry_1
_geom_angle_site_symmetry_3
_geom_angle_publ_flag
N3 Ru1 N2 80.51(9) . . ?
N3 Ru1 N1 93.31(9) . . ?
N4 Ru1 N3 95.11(9) . . ?
N4 Ru1 N5 87.33(9) . . ?
N4 Ru1 N2 163.32(9) . . ?
N4 Ru1 N1 78.90(9) . . ?
N6 Ru1 N3 86.66(9) . . ?
N6 Ru1 N4 100.79(9) . . ?
N6 Ru1 N5 98.65(9) . . ?
N6 Ru1 N2 95.05(9) . . ?
N6 Ru1 N1 179.68(10) . . ?
N5 Ru1 N3 173.66(9) . . ?
N5 Ru1 N2 95.50(9) . . ?
N5 Ru1 N1 81.40(9) . . ?
N1 Ru1 N2 85.26(9) . . ?
F6 P1 F2 88.53(12) . . ?
F3 P1 F6 90.19(12) . . ?
F3 P1 F2 89.84(14) . . ?
F3 P1 F5 178.71(16) . . ?
F5 P1 F6 89.84(12) . . ?
F5 P1 F2 88.87(13) . . ?
F1 P1 F6 177.87(15) . . ?
F1 P1 F2 89.38(14) . . ?
F1 P1 F3 90.25(13) . . ?
F1 P1 F5 89.68(13) . . ?
F4 P1 F6 90.41(14) . . ?
F4 P1 F2 178.77(15) . . ?
F4 P1 F3 90.78(17) . . ?
F4 P1 F5 90.51(16) . . ?
F4 P1 F1 91.67(16) . . ?
F11A P2A F9A 175.6(5) . . ?
F11A P2A F12A 88.4(5) . . ?
F11A P2A F10A 89.7(4) . . ?
F8A P2A F11A 93.8(4) . . ?
F8A P2A F9A 87.8(3) . . ?
F8A P2A F12A 89.6(4) . . ?
F8A P2A F10A 175.9(5) . . ?
F7A P2A F11A 94.8(5) . . ?
F7A P2A F9A 89.2(4) . . ?
F7A P2A F8A 92.6(4) . . ?
F7A P2A F12A 176.0(5) . . ?
F7A P2A F10A 89.2(4) . . ?
F12A P2A F9A 87.5(4) . . ?
F10A P2A F9A 88.6(3) . . ?
F10A P2A F12A 88.4(4) . . ?
C5 N3 Ru1 114.23(19) . . ?
C5 N3 C12 106.2(2) . . ?
C12 N3 Ru1 139.35(19) . . ?
C21 N4 Ru1 140.9(2) . . ?
C14 N4 Ru1 112.64(19) . . ?
C14 N4 C21 106.3(2) . . ?
C31 N6 Ru1 175.8(2) . . ?
C23 N5 Ru1 114.7(2) . . ?
C23 N5 C30 106.2(2) . . ?
C30 N5 Ru1 138.9(2) . . ?
C2 N2 Ru1 104.00(17) . . ?
C4 N2 Ru1 110.10(17) . . ?
C4 N2 C2 110.3(2) . . ?
C3 N2 Ru1 116.36(19) . . ?
C3 N2 C2 107.9(2) . . ?
C3 N2 C4 108.0(2) . . ?
C22 N1 Ru1 111.88(17) . . ?
C1 N1 Ru1 104.65(17) . . ?
C1 N1 C22 110.6(2) . . ?
C1 N1 C13 113.0(2) . . ?
C13 N1 Ru1 106.73(17) . . ?
C13 N1 C22 109.9(2) . . ?
C16 N8 C15 125.4(3) . . ?
C14 N8 C16 107.4(2) . . ?
C14 N8 C15 127.2(3) . . ?
C5 N7 C7 106.9(2) . . ?
C5 N7 C6 126.0(3) . . ?
C7 N7 C6 126.6(3) . . ?
N3 C5 N7 112.3(3) . . ?
N3 C5 C4 121.4(3) . . ?
N7 C5 C4 126.1(3) . . ?
C25 N9 C24 126.0(3) . . ?
C23 N9 C25 106.9(2) . . ?
C23 N9 C24 127.1(3) . . ?
N8 C16 C21 106.1(3) . . ?
N8 C16 C17 132.3(3) . . ?
C17 C16 C21 121.5(3) . . ?
N3 C12 C7 108.4(3) . . ?
C11 C12 N3 131.6(3) . . ?
C11 C12 C7 119.9(3) . . ?
N4 C21 C16 108.3(3) . . ?
N4 C21 C20 130.3(3) . . ?
C20 C21 C16 121.3(3) . . ?
N2 C2 H2A 109.4 . . ?
N2 C2 H2B 109.4 . . ?
N2 C2 C1 111.3(2) . . ?
H2A C2 H2B 108.0 . . ?
C1 C2 H2A 109.4 . . ?
C1 C2 H2B 109.4 . . ?
N9 C25 C30 106.3(3) . . ?
C26 C25 N9 131.8(3) . . ?
C26 C25 C30 121.8(3) . . ?
C30 C29 H29 121.5 . . ?
C30 C29 C28 117.0(3) . . ?
C28 C29 H29 121.5 . . ?
N4 C14 N8 111.8(3) . . ?
N4 C14 C13 119.1(3) . . ?
N8 C14 C13 129.1(3) . . ?
N5 C23 N9 112.6(3) . . ?
N5 C23 C22 121.4(3) . . ?
N9 C23 C22 125.9(3) . . ?
N6 C31 C32 179.8(4) . . ?
C21 C20 H20 121.6 . . ?
C21 C20 C19 116.7(3) . . ?
C19 C20 H20 121.6 . . ?
N7 C7 C12 106.1(3) . . ?
N7 C7 C8 131.1(3) . . ?
C8 C7 C12 122.8(3) . . ?
N5 C30 C25 108.0(3) . . ?
C29 C30 N5 131.1(3) . . ?
C29 C30 C25 120.9(3) . . ?
C16 C17 H17 121.6 . . ?
C18 C17 C16 116.7(3) . . ?
C18 C17 H17 121.6 . . ?
C29 C28 H28 119.3 . . ?
C29 C28 C27 121.5(3) . . ?
C27 C28 H28 119.3 . . ?
N2 C4 H4A 109.6 . . ?
N2 C4 H4B 109.6 . . ?
C5 C4 N2 110.3(2) . . ?
C5 C4 H4A 109.6 . . ?
C5 C4 H4B 109.6 . . ?
H4A C4 H4B 108.1 . . ?
N1 C22 H22A 109.5 . . ?
N1 C22 H22B 109.5 . . ?
C23 C22 N1 110.5(2) . . ?
C23 C22 H22A 109.5 . . ?
C23 C22 H22B 109.5 . . ?
H22A C22 H22B 108.1 . . ?
C10 C9 H9 119.1 . . ?
C8 C9 H9 119.1 . . ?
C8 C9 C10 121.8(3) . . ?
C25 C26 H26 121.4 . . ?
C27 C26 C25 117.2(3) . . ?
C27 C26 H26 121.4 . . ?
C20 C19 H19 119.2 . . ?
C18 C19 C20 121.5(3) . . ?
C18 C19 H19 119.2 . . ?
C12 C11 H11 121.1 . . ?
C10 C11 C12 117.9(3) . . ?
C10 C11 H11 121.1 . . ?
N1 C1 C2 108.7(2) . . ?
N1 C1 H1A 109.9 . . ?
N1 C1 H1B 109.9 . . ?
C2 C1 H1A 109.9 . . ?
C2 C1 H1B 109.9 . . ?
H1A C1 H1B 108.3 . . ?
C17 C18 C19 122.2(3) . . ?
C17 C18 H18 118.9 . . ?
C19 C18 H18 118.9 . . ?
C9 C10 H10 119.4 . . ?
C11 C10 C9 121.3(3) . . ?
C11 C10 H10 119.4 . . ?
N1 C13 H13A 110.6 . . ?
N1 C13 H13B 110.6 . . ?
C14 C13 N1 105.6(2) . . ?
C14 C13 H13A 110.6 . . ?
C14 C13 H13B 110.6 . . ?
H13A C13 H13B 108.7 . . ?
C7 C8 H8 121.9 . . ?
C9 C8 C7 116.3(3) . . ?
C9 C8 H8 121.9 . . ?
C28 C27 H27 119.2 . . ?
C26 C27 C28 121.6(3) . . ?
C26 C27 H27 119.2 . . ?
N2 C3 H3A 109.5 . . ?
N2 C3 H3B 109.5 . . ?
N2 C3 H3C 109.5 . . ?
H3A C3 H3B 109.5 . . ?
H3A C3 H3C 109.5 . . ?
H3B C3 H3C 109.5 . . ?
N7 C6 H6A 109.5 . . ?
N7 C6 H6B 109.5 . . ?
N7 C6 H6C 109.5 . . ?
H6A C6 H6B 109.5 . . ?
H6A C6 H6C 109.5 . . ?
H6B C6 H6C 109.5 . . ?
N8 C15 H15A 109.5 . . ?
N8 C15 H15B 109.5 . . ?
N8 C15 H15C 109.5 . . ?
H15A C15 H15B 109.5 . . ?
H15A C15 H15C 109.5 . . ?
H15B C15 H15C 109.5 . . ?
N9 C24 H24A 109.5 . . ?
N9 C24 H24B 109.5 . . ?
N9 C24 H24C 109.5 . . ?
H24A C24 H24B 109.5 . . ?
H24A C24 H24C 109.5 . . ?
H24B C24 H24C 109.5 . . ?
C31 C32 H32A 109.5 . . ?
C31 C32 H32B 109.5 . . ?
C31 C32 H32C 109.5 . . ?
H32A C32 H32B 109.5 . . ?
H32A C32 H32C 109.5 . . ?
H32B C32 H32C 109.5 . . ?
N10 C33 C34 179.4(6) . . ?
C33 C34 H34A 109.5 . . ?
C33 C34 H34B 109.5 . . ?
C33 C34 H34C 109.5 . . ?
H34A C34 H34B 109.5 . . ?
H34A C34 H34C 109.5 . . ?
H34B C34 H34C 109.5 . . ?
N11 C35 C36 179.7(8) . . ?
C35 C36 H36A 109.5 . . ?
C35 C36 H36B 109.5 . . ?
C35 C36 H36C 109.5 . . ?
H36A C36 H36B 109.5 . . ?
H36A C36 H36C 109.5 . . ?
H36B C36 H36C 109.5 . . ?
F10B P2B F8B 173.8(19) . . ?
F10B P2B F9B 89.6(16) . . ?
F10B P2B F7B 90.0(18) . . ?
F8B P2B F7B 83.8(14) . . ?
F9B P2B F8B 90.5(13) . . ?
F9B P2B F7B 85.2(15) . . ?
F11B P2B F10B 89.7(16) . . ?
F11B P2B F8B 88.5(16) . . ?
F11B P2B F9B 165(2) . . ?
F11B P2B F7B 80.1(16) . . ?
F12B P2B F10B 94.7(17) . . ?
F12B P2B F8B 91.5(15) . . ?
F12B P2B F9B 95.9(17) . . ?
F12B P2B F11B 98.8(17) . . ?
F12B P2B F7B 175(2) . . ?

loop_
_geom_bond_atom_site_label_1
_geom_bond_atom_site_label_2
_geom_bond_distance
_geom_bond_site_symmetry_2
_geom_bond_publ_flag
Ru1 N3 2.069(2) . ?
Ru1 N4 2.057(2) . ?
Ru1 N6 2.021(2) . ?
Ru1 N5 2.058(2) . ?
Ru1 N2 2.148(2) . ?
Ru1 N1 2.105(2) . ?
P1 F6 1.605(2) . ?
P1 F2 1.606(2) . ?
P1 F3 1.597(2) . ?
P1 F5 1.602(2) . ?
P1 F1 1.585(2) . ?
P1 F4 1.579(3) . ?
P2A F11A 1.592(10) . ?
P2A F9A 1.640(7) . ?
P2A F8A 1.565(6) . ?
P2A F7A 1.562(7) . ?
P2A F12A 1.612(8) . ?
P2A F10A 1.600(6) . ?
N3 C5 1.322(4) . ?
N3 C12 1.396(4) . ?
N4 C21 1.386(4) . ?
N4 C14 1.334(4) . ?
N6 C31 1.140(4) . ?
N5 C23 1.320(4) . ?
N5 C30 1.400(4) . ?
N2 C2 1.506(4) . ?
N2 C4 1.498(4) . ?
N2 C3 1.483(4) . ?
N1 C22 1.510(4) . ?
N1 C1 1.488(4) . ?
N1 C13 1.495(4) . ?
N8 C16 1.381(4) . ?
N8 C14 1.353(4) . ?
N8 C15 1.465(4) . ?
N7 C5 1.357(4) . ?
N7 C7 1.391(4) . ?
N7 C6 1.456(4) . ?
C5 C4 1.487(4) . ?
N9 C25 1.386(4) . ?
N9 C23 1.356(4) . ?
N9 C24 1.457(4) . ?
C16 C21 1.406(4) . ?
C16 C17 1.396(5) . ?
C12 C7 1.398(4) . ?
C12 C11 1.392(4) . ?
C21 C20 1.389(4) . ?
C2 H2A 0.9900 . ?
C2 H2B 0.9900 . ?
C2 C1 1.509(4) . ?
C25 C30 1.405(4) . ?
C25 C26 1.385(4) . ?
C29 H29 0.9500 . ?
C29 C30 1.386(4) . ?
C29 C28 1.389(4) . ?
C14 C13 1.487(4) . ?
C23 C22 1.483(4) . ?
C31 C32 1.456(4) . ?
C20 H20 0.9500 . ?
C20 C19 1.396(4) . ?
C7 C8 1.392(4) . ?
C17 H17 0.9500 . ?
C17 C18 1.376(5) . ?
C28 H28 0.9500 . ?
C28 C27 1.404(5) . ?
C4 H4A 0.9900 . ?
C4 H4B 0.9900 . ?
C22 H22A 0.9900 . ?
C22 H22B 0.9900 . ?
C9 H9 0.9500 . ?
C9 C10 1.404(5) . ?
C9 C8 1.377(5) . ?
C26 H26 0.9500 . ?
C26 C27 1.373(5) . ?
C19 H19 0.9500 . ?
C19 C18 1.395(5) . ?
C11 H11 0.9500 . ?
C11 C10 1.380(4) . ?
C1 H1A 0.9900 . ?
C1 H1B 0.9900 . ?
C18 H18 0.9500 . ?
C10 H10 0.9500 . ?
C13 H13A 0.9900 . ?
C13 H13B 0.9900 . ?
C8 H8 0.9500 . ?
C27 H27 0.9500 . ?
C3 H3A 0.9800 . ?
C3 H3B 0.9800 . ?
C3 H3C 0.9800 . ?
C6 H6A 0.9800 . ?
C6 H6B 0.9800 . ?
C6 H6C 0.9800 . ?
C15 H15A 0.9800 . ?
C15 H15B 0.9800 . ?
C15 H15C 0.9800 . ?
C24 H24A 0.9800 . ?
C24 H24B 0.9800 . ?
C24 H24C 0.9800 . ?
C32 H32A 0.9800 . ?
C32 H32B 0.9800 . ?
C32 H32C 0.9800 . ?
N10 C33 1.174(7) . ?
C33 C34 1.440(8) . ?
N11 C35 1.124(6) . ?
C34 H34A 0.9800 . ?
C34 H34B 0.9800 . ?
C34 H34C 0.9800 . ?
C35 C36 1.461(7) . ?
C36 H36A 0.9800 . ?
C36 H36B 0.9800 . ?
C36 H36C 0.9800 . ?
F10B P2B 1.55(3) . ?
F8B P2B 1.63(3) . ?
F9B P2B 1.57(2) . ?
F11B P2B 1.55(3) . ?
F7B P2B 1.63(2) . ?
F12B P2B 1.51(3) . ?

loop_
_geom_torsion_atom_site_label_1
_geom_torsion_atom_site_label_2
_geom_torsion_atom_site_label_3
_geom_torsion_atom_site_label_4
_geom_torsion
_geom_torsion_site_symmetry_1
_geom_torsion_site_symmetry_2
_geom_torsion_site_symmetry_3
_geom_torsion_site_symmetry_4
_geom_torsion_publ_flag
Ru1 N3 C5 N7 -174.95(18) . . . . ?
Ru1 N3 C5 C4 0.7(3) . . . . ?
Ru1 N3 C12 C7 173.5(2) . . . . ?
Ru1 N3 C12 C11 -6.2(5) . . . . ?
Ru1 N4 C21 C16 -176.2(2) . . . . ?
Ru1 N4 C21 C20 0.7(5) . . . . ?
Ru1 N4 C14 N8 177.81(19) . . . . ?
Ru1 N4 C14 C13 -2.4(3) . . . . ?
Ru1 N5 C23 N9 -175.4(2) . . . . ?
Ru1 N5 C23 C22 2.6(4) . . . . ?
Ru1 N5 C30 C25 173.1(2) . . . . ?
Ru1 N5 C30 C29 -5.2(5) . . . . ?
Ru1 N2 C2 C1 36.6(3) . . . . ?
Ru1 N2 C4 C5 -19.2(3) . . . . ?
Ru1 N1 C22 C23 -2.4(3) . . . . ?
Ru1 N1 C1 C2 46.3(3) . . . . ?
Ru1 N1 C13 C14 -42.7(2) . . . . ?
N3 C5 C4 N2 13.1(4) . . . . ?
N3 C12 C7 N7 0.4(3) . . . . ?
N3 C12 C7 C8 -178.5(3) . . . . ?
N3 C12 C11 C10 179.0(3) . . . . ?
N4 C21 C20 C19 -178.1(3) . . . . ?
N4 C14 C13 N1 31.1(3) . . . . ?
N5 C23 C22 N1 0.0(4) . . . . ?
N2 C2 C1 N1 -58.3(3) . . . . ?
N8 C16 C21 N4 0.7(3) . . . . ?
N8 C16 C21 C20 -176.5(3) . . . . ?
N8 C16 C17 C18 177.3(3) . . . . ?
N8 C14 C13 N1 -149.2(3) . . . . ?
N7 C5 C4 N2 -171.9(3) . . . . ?
N7 C7 C8 C9 -179.3(3) . . . . ?
C5 N3 C12 C7 -0.8(3) . . . . ?
C5 N3 C12 C11 179.6(3) . . . . ?
C5 N7 C7 C12 0.2(3) . . . . ?
C5 N7 C7 C8 178.9(3) . . . . ?
N9 C25 C30 N5 0.1(3) . . . . ?
N9 C25 C30 C29 178.6(3) . . . . ?
N9 C25 C26 C27 -177.8(3) . . . . ?
N9 C23 C22 N1 177.7(3) . . . . ?
C16 N8 C14 N4 -0.7(3) . . . . ?
C16 N8 C14 C13 179.5(3) . . . . ?
C16 C21 C20 C19 -1.6(4) . . . . ?
C16 C17 C18 C19 -1.2(5) . . . . ?
C12 N3 C5 N7 1.0(3) . . . . ?
C12 N3 C5 C4 176.6(3) . . . . ?
C12 C7 C8 C9 -0.7(5) . . . . ?
C12 C11 C10 C9 -0.3(5) . . . . ?
C21 N4 C14 N8 1.2(3) . . . . ?
C21 N4 C14 C13 -179.0(3) . . . . ?
C21 C16 C17 C18 0.2(5) . . . . ?
C21 C20 C19 C18 0.6(5) . . . . ?
C2 N2 C4 C5 95.0(3) . . . . ?
C25 N9 C23 N5 0.7(4) . . . . ?
C25 N9 C23 C22 -177.2(3) . . . . ?
C25 C26 C27 C28 -0.9(5) . . . . ?
C29 C28 C27 C26 0.2(6) . . . . ?
C14 N4 C21 C16 -1.2(3) . . . . ?
C14 N4 C21 C20 175.8(3) . . . . ?
C14 N8 C16 C21 0.0(3) . . . . ?
C14 N8 C16 C17 -177.4(3) . . . . ?
C23 N5 C30 C25 0.3(3) . . . . ?
C23 N5 C30 C29 -178.1(3) . . . . ?
C23 N9 C25 C30 -0.5(3) . . . . ?
C23 N9 C25 C26 178.5(3) . . . . ?
C20 C19 C18 C17 0.8(5) . . . . ?
C7 N7 C5 N3 -0.8(3) . . . . ?
C7 N7 C5 C4 -176.2(3) . . . . ?
C7 C12 C11 C10 -0.6(4) . . . . ?
C30 N5 C23 N9 -0.6(3) . . . . ?
C30 N5 C23 C22 177.4(3) . . . . ?
C30 C25 C26 C27 1.0(5) . . . . ?
C30 C29 C28 C27 0.4(5) . . . . ?
C17 C16 C21 N4 178.4(3) . . . . ?
C17 C16 C21 C20 1.2(5) . . . . ?
C28 C29 C30 N5 177.9(3) . . . . ?
C28 C29 C30 C25 -0.3(5) . . . . ?
C4 N2 C2 C1 -81.5(3) . . . . ?
C22 N1 C1 C2 -74.4(3) . . . . ?
C22 N1 C13 C14 78.8(3) . . . . ?
C26 C25 C30 N5 -179.0(3) . . . . ?
C26 C25 C30 C29 -0.5(5) . . . . ?
C11 C12 C7 N7 -179.9(3) . . . . ?
C11 C12 C7 C8 1.2(5) . . . . ?
C1 N1 C22 C23 113.8(3) . . . . ?
C1 N1 C13 C14 -157.1(2) . . . . ?
C10 C9 C8 C7 -0.3(5) . . . . ?
C13 N1 C22 C23 -120.8(3) . . . . ?
C13 N1 C1 C2 162.0(2) . . . . ?
C8 C9 C10 C11 0.8(5) . . . . ?
C3 N2 C2 C1 160.7(3) . . . . ?
C3 N2 C4 C5 -147.3(3) . . . . ?
C6 N7 C5 N3 -173.2(3) . . . . ?
C6 N7 C5 C4 11.4(5) . . . . ?
C6 N7 C7 C12 172.6(3) . . . . ?
C6 N7 C7 C8 -8.7(5) . . . . ?
C15 N8 C16 C21 -178.5(3) . . . . ?
C15 N8 C16 C17 4.2(6) . . . . ?
C15 N8 C14 N4 177.7(3) . . . . ?
C15 N8 C14 C13 -2.1(5) . . . . ?
C24 N9 C25 C30 178.2(3) . . . . ?
C24 N9 C25 C26 -2.9(6) . . . . ?
C24 N9 C23 N5 -178.0(3) . . . . ?
C24 N9 C23 C22 4.2(5) . . . . ?
